data_4032906
loop_
_publ_author_name
'Li, Yifei'
'Jackson, Kelvin E.'
'Charlton, Andrew'
'Le Neve-Foster, Ben'
'Khurshid, Asma'
'Rudy, Heinrich-K A'
'Thompson, Amber L.'
'Paton, Robert S.'
'Hodgson, David M.'

_publ_section_title
;
 Asymmetric Induction in C-Alkylation of Tropane-Derived Enamines:
 Congruence Between Computation and Experiment.
;
_journal_issue 19
_journal_name_full 'The Journal of organic chemistry'
_journal_page_first 10479
_journal_page_last 10488
_journal_paper_doi 10.1021/acs.joc.7b01954
_journal_volume 82
_journal_year 2017
_chemical_absolute_configuration ad
_chemical_formula_moiety 'C17 H25 N2 O, C2 F3 O2'
_chemical_formula_sum 'C19 H25 F3 N2 O3'
_chemical_formula_weight 386.41
_chemical_melting_point ?
_space_group_IT_number 19
_symmetry_cell_setting orthorhombic
_symmetry_space_group_name_Hall 'P 2ac 2ab'
_symmetry_space_group_name_H-M 'P 21 21 21'
_atom_sites_solution_hydrogens difmap
_atom_sites_solution_primary other
_audit_creation_date 2016-06-13
_audit_creation_method CRYSTALS_ver_14.61_build_5555
_cell_angle_alpha 90
_cell_angle_beta 90
_cell_angle_gamma 90
_cell_formula_units_Z 4
_cell_length_a 6.7402(2)
_cell_length_b 11.5964(2)
_cell_length_c 24.9844(6)
_cell_measurement_reflns_used 8972
_cell_measurement_temperature 150
_cell_measurement_theta_max 76
_cell_measurement_theta_min 4
_cell_volume 1952.83(8)
_computing_cell_refinement 'CrysAlisPro, (Agilent, 2011)'
_computing_data_collection 'SuperNova, (Oxford Diffraction, 2010)'
_computing_data_reduction 'CrysAlisPro, (Agilent, 2011)'
_computing_molecular_graphics 'CAMERON (Watkin et al., 1996)'
_computing_publication_material 'CRYSTALS (Betteridge et al., 2003)'
_computing_structure_refinement 'CRYSTALS (Betteridge et al., 2003)'
_computing_structure_solution 'Superflip (Palatinus & Chapuis, 2007)'
_diffrn_ambient_temperature 150
_diffrn_measured_fraction_theta_full 0.997
_diffrn_measured_fraction_theta_max 0.997
_diffrn_measurement_device Area
_diffrn_measurement_device_type 'Oxford Diffraction SuperNova'
_diffrn_measurement_method \w
_diffrn_radiation_monochromator graphite
_diffrn_radiation_type 'Cu K\a'
_diffrn_radiation_wavelength 1.54180
_diffrn_reflns_av_R_equivalents 0.045
_diffrn_reflns_av_sigmaI/netI 0.0529
_diffrn_reflns_limit_h_max 8
_diffrn_reflns_limit_h_min -7
_diffrn_reflns_limit_k_max 14
_diffrn_reflns_limit_k_min -9
_diffrn_reflns_limit_l_max 29
_diffrn_reflns_limit_l_min -31
_diffrn_reflns_number 20916
_diffrn_reflns_theta_full 76.223
_diffrn_reflns_theta_max 76.223
_diffrn_reflns_theta_min 4.203
_diffrn_standards_number 0
_exptl_absorpt_coefficient_mu 0.917
_exptl_absorpt_correction_T_max 0.98
_exptl_absorpt_correction_T_min 0.56
_exptl_absorpt_correction_type multi-scan
_exptl_absorpt_process_details 'CrysAlisPro, (Agilent, 2011)'
_exptl_crystal_colour clear_pale_colourless
_exptl_crystal_density_diffrn 1.314
_exptl_crystal_density_meas ?
_exptl_crystal_density_method 'not measured'
_exptl_crystal_description lath
_exptl_crystal_F_000 816
_exptl_crystal_size_max 0.21
_exptl_crystal_size_mid 0.10
_exptl_crystal_size_min 0.02
_refine_diff_density_max 0.36
_refine_diff_density_min -0.23
_refine_ls_abs_structure_details 'Flack (1983), 1719 Friedel-pairs'
_refine_ls_abs_structure_Flack -0.1(2)
_refine_ls_extinction_method None
_refine_ls_goodness_of_fit_ref 0.9953
_refine_ls_hydrogen_treatment constr
_refine_ls_matrix_type full
_refine_ls_number_parameters 337
_refine_ls_number_reflns 4069
_refine_ls_number_restraints 484
_refine_ls_R_factor_all 0.0488
_refine_ls_R_factor_gt 0.0465
_refine_ls_shift/su_max 0.0004129
_refine_ls_shift/su_mean 0.0000536
_refine_ls_structure_factor_coef Fsqd
_refine_ls_weighting_details
;
 Method= Modified Sheldrick 
 w=1/[\s^2^(F^2^) + ( 0.09P)^2^ + 0.41P] 
 ,where P=(max(Fo^2^,0) + 2Fc^2^)/3 
;
_refine_ls_weighting_scheme calc
_refine_ls_wR_factor_all 0.1275
_refine_ls_wR_factor_gt 0.1244
_refine_ls_wR_factor_ref 0.1275
_reflns_limit_h_max 8
_reflns_limit_h_min -8
_reflns_limit_k_max 14
_reflns_limit_k_min 0
_reflns_limit_l_max 31
_reflns_limit_l_min 0
_reflns_number_gt 3820
_reflns_number_total 4085
_reflns_threshold_expression I>2.0\s(I)
_oxford_diffrn_Wilson_B_factor 3.20
_oxford_diffrn_Wilson_scale 0.03
_oxford_refine_ls_r_factor_ref 0.0488
_oxford_refine_ls_scale 6.8(2)
_oxford_reflns_number_all 4069
_oxford_reflns_threshold_expression_ref I>-3.0\s(I)
_oxford_structure_analysis_title 6560
_cod_data_source_file jo7b01954_si_003.cif
_cod_data_source_block M-S1R5S-5-TFA
_cod_depositor_comments
;
The following automatic conversions were performed:

'_chemical_melting_point' value 'not measured' was changed to '?' -
the value is undefined or not given.

'_atom_sites_solution_primary' value 'Other' changed to 'other'
according to
/home/data/users/saulius/crontab/automatic-downloads/rss-feeds/ACS/lib/dictionaries/cif_core.dic
dictionary named 'cif_core.dic' version 2.4.2 from 2011-04-26.

'_exptl_crystal_density_meas' value 'not measured' was changed to '?'
- the value is perceived as not measured.

Automatic conversion script
Id: cif_fix_values 4973 2017-02-22 13:04:09Z antanas 

 Adding full bibliography for 4032906.cif.
;
_cod_original_sg_symbol_H-M 'P 21 21 21 '
_cod_database_code 4032906

loop_
_symmetry_equiv_pos_as_xyz
x,y,z
-x+1/2,-y,z+1/2
x+1/2,-y+1/2,-z
-x,y+1/2,-z+1/2

loop_
_atom_site_label
_atom_site_type_symbol
_atom_site_fract_x
_atom_site_fract_y
_atom_site_fract_z
_atom_site_U_iso_or_equiv
_atom_site_occupancy
_atom_site_adp_type
_atom_site_refinement_flags_posn
_atom_site_refinement_flags_occupancy
_atom_site_disorder_assembly
_atom_site_disorder_group
N1 N 0.7551(2) 0.50896(13) 0.58462(7) 0.0301 1.0000 Uani . . . .
C2 C 0.9179(3) 0.44477(16) 0.61063(9) 0.0372 1.0000 Uani . . . .
C3 C 0.8520(4) 0.41627(19) 0.66778(10) 0.0487 1.0000 Uani . . . .
C4 C 0.6609(4) 0.3449(2) 0.66845(10) 0.0490 1.0000 Uani . . . .
C5 C 0.5058(3) 0.39275(19) 0.62973(9) 0.0418 1.0000 Uani . . . .
C6 C 0.5969(3) 0.42112(15) 0.57494(8) 0.0326 1.0000 Uani . . . .
C7 C 0.7225(3) 0.32068(17) 0.55309(9) 0.0409 1.0000 Uani . . . .
C8 C 0.9329(4) 0.33748(19) 0.57530(12) 0.0488 1.0000 Uani . . . .
C9 C 0.4416(3) 0.45539(19) 0.53413(10) 0.0433 1.0000 Uani . . . .
C10 C 0.7287(3) 0.62345(15) 0.58267(7) 0.0278 1.0000 Uani . . . .
O11 O 0.5688(2) 0.67130(12) 0.57481(6) 0.0373 1.0000 Uani . . . .
C12 C 0.9136(3) 0.70172(14) 0.58555(7) 0.0281 1.0000 Uani . . . .
N13 N 0.9026(2) 0.77672(12) 0.53692(6) 0.0272 1.0000 Uani . . . .
C14 C 0.9136(3) 0.78194(16) 0.63431(7) 0.0369 1.0000 Uani D . . .
C15 C 0.9453(9) 0.7228(10) 0.6872(2) 0.0395 0.68(3) Uani D P 1 1
C16 C 1.1282(8) 0.6745(8) 0.6995(3) 0.0461 0.68(3) Uani D P 1 1
C17 C 1.1555(13) 0.6163(6) 0.7476(3) 0.0511 0.68(3) Uani D P 1 1
C18 C 1.0020(17) 0.6093(6) 0.7840(2) 0.0530 0.68(3) Uani D P 1 1
C19 C 0.8209(16) 0.6602(6) 0.77266(19) 0.0531 0.68(3) Uani D P 1 1
C20 C 0.7921(12) 0.7156(8) 0.7240(2) 0.0454 0.68(3) Uani D P 1 1
C115 C 0.9733(19) 0.717(2) 0.6848(5) 0.0435 0.32(3) Uani D P 1 2
C116 C 1.160(2) 0.6681(17) 0.6889(6) 0.0502 0.32(3) Uani D P 1 2
C117 C 1.213(3) 0.6062(13) 0.7345(6) 0.0563 0.32(3) Uani D P 1 2
C118 C 1.080(4) 0.5950(13) 0.7763(5) 0.0595 0.32(3) Uani D P 1 2
C119 C 0.895(3) 0.6450(15) 0.7728(4) 0.0592 0.32(3) Uani D P 1 2
C120 C 0.842(3) 0.7073(17) 0.7272(4) 0.0528 0.32(3) Uani D P 1 2
C21 C 0.9308(3) 0.56947(14) 0.44320(7) 0.0292 1.0000 Uani D . . .
O22 O 1.0867(2) 0.56813(14) 0.46783(8) 0.0508 1.0000 Uani . . . .
O23 O 0.7779(2) 0.62351(14) 0.45446(7) 0.0429 1.0000 Uani . . . .
C24 C 0.8769(8) 0.5024(4) 0.39182(15) 0.0503 0.233(8) Uani D P 2 1
F25 F 0.8721(12) 0.5711(7) 0.3487(2) 0.0490 0.233(8) Uani D P 2 1
F26 F 1.0084(15) 0.4179(7) 0.3811(3) 0.0712 0.233(8) Uani D P 2 1
F27 F 0.6987(13) 0.4525(8) 0.3953(2) 0.0630 0.233(8) Uani D P 2 1
C124 C 0.9308(4) 0.49468(16) 0.39303(7) 0.0563 0.767(8) Uani D P 2 2
F125 F 0.8631(6) 0.5511(3) 0.35069(11) 0.0841 0.767(8) Uani D P 2 2
F126 F 1.1126(6) 0.4576(3) 0.38049(12) 0.0923 0.767(8) Uani D P 2 2
F127 F 0.8193(7) 0.4027(3) 0.39868(10) 0.0865 0.767(8) Uani D P 2 2
H21 H 1.0423 0.4901 0.6106 0.0439 1.0000 Uiso R . . .
H31 H 0.8258 0.4886 0.6855 0.0565 1.0000 Uiso R . . .
H32 H 0.9584 0.3743 0.6857 0.0573 1.0000 Uiso R . . .
H41 H 0.6094 0.3442 0.7051 0.0586 1.0000 Uiso R . . .
H42 H 0.6952 0.2660 0.6587 0.0585 1.0000 Uiso R . . .
H51 H 0.4502 0.4646 0.6442 0.0486 1.0000 Uiso R . . .
H52 H 0.3997 0.3362 0.6255 0.0485 1.0000 Uiso R . . .
H71 H 0.6661 0.2455 0.5640 0.0483 1.0000 Uiso R . . .
H72 H 0.7215 0.3260 0.5140 0.0479 1.0000 Uiso R . . .
H81 H 0.9766 0.2703 0.5957 0.0593 1.0000 Uiso R . . .
H82 H 1.0254 0.3505 0.5478 0.0577 1.0000 Uiso R . . .
H91 H 0.5021 0.4851 0.5020 0.0648 1.0000 Uiso R . . .
H93 H 0.3551 0.5128 0.5497 0.0637 1.0000 Uiso R . . .
H92 H 0.3637 0.3862 0.5261 0.0632 1.0000 Uiso R . . .
H121 H 1.0386 0.6591 0.5840 0.0334 1.0000 Uiso R . . .
H141 H 1.0152 0.8394 0.6294 0.0431 0.68(3) Uiso R P 1 1
H142 H 0.7835 0.8214 0.6342 0.0437 0.68(3) Uiso R P 1 1
H143 H 1.0045 0.8449 0.6283 0.0434 0.32(3) Uiso R P 1 2
H144 H 0.7799 0.8134 0.6381 0.0439 0.32(3) Uiso R P 1 2
H161 H 1.2346 0.6786 0.6754 0.0546 0.68(3) Uiso R P 1 1
H171 H 1.2779 0.5812 0.7554 0.0609 0.68(3) Uiso R P 1 1
H181 H 1.0193 0.5685 0.8167 0.0623 0.68(3) Uiso R P 1 1
H191 H 0.7162 0.6562 0.7971 0.0644 0.68(3) Uiso R P 1 1
H201 H 0.6682 0.7468 0.7156 0.0533 0.68(3) Uiso R P 1 1
H1161 H 1.2506 0.6756 0.6611 0.0597 0.32(3) Uiso R P 1 2
H1171 H 1.3386 0.5726 0.7369 0.0676 0.32(3) Uiso R P 1 2
H1181 H 1.1147 0.5535 0.8070 0.0709 0.32(3) Uiso R P 1 2
H1191 H 0.8063 0.6375 0.8009 0.0713 0.32(3) Uiso R P 1 2
H1201 H 0.7178 0.7422 0.7248 0.0630 0.32(3) Uiso R P 1 2
H132 H 0.7934 0.8202 0.5385 0.0405 1.0000 Uiso R . . .
H133 H 1.0099 0.8195 0.5339 0.0394 1.0000 Uiso R . . .
H131 H 0.8928 0.7324 0.5083 0.0410 1.0000 Uiso R . . .

loop_
_atom_site_aniso_label
_atom_site_aniso_U_11
_atom_site_aniso_U_22
_atom_site_aniso_U_33
_atom_site_aniso_U_23
_atom_site_aniso_U_13
_atom_site_aniso_U_12
N1 0.0258(7) 0.0262(7) 0.0381(8) 0.0030(6) -0.0040(6) -0.0019(6)
C2 0.0301(8) 0.0270(8) 0.0545(11) 0.0011(8) -0.0127(8) 0.0004(7)
C3 0.0634(15) 0.0343(10) 0.0483(12) 0.0074(9) -0.0267(11) -0.0041(10)
C4 0.0677(15) 0.0368(10) 0.0427(11) 0.0111(9) -0.0106(10) -0.0079(10)
C5 0.0412(10) 0.0359(9) 0.0483(11) 0.0085(8) 0.0031(9) -0.0061(9)
C6 0.0265(8) 0.0294(8) 0.0418(10) 0.0059(7) -0.0042(7) -0.0053(7)
C7 0.0431(11) 0.0312(9) 0.0483(11) -0.0036(8) -0.0042(9) -0.0068(8)
C8 0.0356(10) 0.0344(9) 0.0765(16) -0.0084(10) -0.0036(11) 0.0040(8)
C9 0.0351(10) 0.0411(9) 0.0536(12) 0.0119(9) -0.0130(9) -0.0110(8)
C10 0.0265(8) 0.0276(8) 0.0294(8) 0.0021(6) 0.0023(7) -0.0003(6)
O11 0.0273(6) 0.0316(6) 0.0529(8) 0.0081(6) 0.0017(6) 0.0016(5)
C12 0.0297(8) 0.0262(7) 0.0284(7) 0.0010(6) 0.0001(7) -0.0015(7)
N13 0.0276(7) 0.0273(6) 0.0267(6) -0.0014(5) 0.0043(6) -0.0034(6)
C14 0.0495(11) 0.0309(8) 0.0304(8) -0.0021(7) 0.0039(8) -0.0096(9)
C15 0.055(2) 0.0319(19) 0.032(2) -0.0024(18) -0.0076(17) -0.010(2)
C16 0.051(2) 0.049(2) 0.038(3) -0.002(2) -0.0119(17) -0.015(2)
C17 0.060(3) 0.055(2) 0.038(3) -0.001(2) -0.020(2) -0.007(2)
C18 0.075(4) 0.053(2) 0.0308(19) 0.0036(17) -0.015(2) -0.007(3)
C19 0.073(4) 0.052(2) 0.0337(19) 0.0025(16) 0.0034(19) -0.007(3)
C20 0.059(3) 0.043(2) 0.034(2) 0.0019(16) -0.0014(17) -0.005(2)
C115 0.066(4) 0.042(5) 0.023(3) -0.004(3) 0.007(3) -0.026(4)
C116 0.077(5) 0.049(5) 0.025(4) -0.003(4) -0.006(4) -0.021(4)
C117 0.083(6) 0.057(4) 0.029(4) 0.002(3) -0.004(4) -0.018(5)
C118 0.089(7) 0.062(5) 0.028(4) 0.001(3) -0.004(5) -0.023(5)
C119 0.084(7) 0.063(5) 0.030(3) 0.001(3) 0.007(4) -0.021(5)
C120 0.077(6) 0.056(5) 0.026(4) -0.005(3) 0.009(4) -0.024(5)
C21 0.0305(8) 0.0252(7) 0.0320(8) 0.0015(6) -0.0013(7) 0.0023(7)
O22 0.0339(7) 0.0490(8) 0.0695(10) 0.0220(8) -0.0172(7) -0.0079(7)
O23 0.0315(7) 0.0471(8) 0.0501(8) 0.0022(7) 0.0065(6) 0.0079(6)
C24 0.066(3) 0.042(3) 0.043(3) -0.008(3) -0.008(3) 0.017(3)
F25 0.066(4) 0.048(4) 0.034(4) -0.001(3) -0.001(3) 0.015(3)
F26 0.095(5) 0.056(4) 0.063(4) -0.020(3) -0.010(4) 0.043(4)
F27 0.087(5) 0.049(4) 0.053(3) -0.018(3) -0.011(3) -0.019(3)
C124 0.093(2) 0.0336(14) 0.0427(14) -0.0072(12) 0.0091(15) 0.0042(15)
F125 0.151(3) 0.0663(18) 0.0354(16) -0.0037(12) -0.0145(19) 0.001(2)
F126 0.114(3) 0.0647(17) 0.098(2) -0.0093(14) 0.0563(19) 0.0283(17)
F127 0.144(3) 0.0511(14) 0.0641(14) -0.0186(11) -0.0016(17) -0.0395(19)

loop_
_atom_type_symbol
_atom_type_scat_dispersion_real
_atom_type_scat_dispersion_imag
_atom_type_scat_Cromer_Mann_a1
_atom_type_scat_Cromer_Mann_b1
_atom_type_scat_Cromer_Mann_a2
_atom_type_scat_Cromer_Mann_b2
_atom_type_scat_Cromer_Mann_a3
_atom_type_scat_Cromer_Mann_b3
_atom_type_scat_Cromer_Mann_a4
_atom_type_scat_Cromer_Mann_b4
_atom_type_scat_Cromer_Mann_c
_atom_type_scat_source
C 0.0181 0.0091 2.3100 20.8439 1.0200 10.2075 1.5886 0.5687 0.8650 51.6512 0.2156 'International Tables Vol C 4.2.6.8 and 6.1.1.4'
H 0.0000 0.0000 0.4930 10.5109 0.3229 26.1257 0.1402 3.1424 0.0408 57.7998 0.0030 'International Tables Vol C 4.2.6.8 and 6.1.1.4'
N 0.0311 0.0180 12.2126 0.0057 3.1322 9.8933 2.0125 28.9975 1.1663 0.5826 -11.5290 'International Tables Vol C 4.2.6.8 and 6.1.1.4'
O 0.0492 0.0322 3.0485 13.2771 2.2868 5.7011 1.5463 0.3239 0.8670 32.9089 0.2508 'International Tables Vol C 4.2.6.8 and 6.1.1.4'
F 0.0727 0.0534 3.5392 10.2825 2.6412 4.2944 1.5170 0.2615 1.0243 26.1476 0.2776 'International Tables Vol C 4.2.6.8 and 6.1.1.4'

loop_
_geom_angle_atom_site_label_1
_geom_angle_atom_site_label_2
_geom_angle_atom_site_label_3
_geom_angle
_geom_angle_publ_flag
C2 N1 C6 104.94(13) yes
C2 N1 C10 127.86(15) yes
C6 N1 C10 125.08(15) yes
N1 C2 C3 107.68(18) yes
N1 C2 C8 101.85(16) yes
C3 C2 C8 112.45(18) yes
N1 C2 H21 111.2 no
C3 C2 H21 111.2 no
C8 C2 H21 112.0 no
C2 C3 C4 111.76(17) yes
C2 C3 H31 107.0 no
C4 C3 H31 108.1 no
C2 C3 H32 108.8 no
C4 C3 H32 110.1 no
H31 C3 H32 111.0 no
C3 C4 C5 111.86(17) yes
C3 C4 H41 108.3 no
C5 C4 H41 110.6 no
C3 C4 H42 107.8 no
C5 C4 H42 110.1 no
H41 C4 H42 108.1 no
C4 C5 C6 111.61(19) yes
C4 C5 H51 109.6 no
C6 C5 H51 107.4 no
C4 C5 H52 109.0 no
C6 C5 H52 109.9 no
H51 C5 H52 109.3 no
C5 C6 N1 106.68(16) yes
C5 C6 C7 111.95(17) yes
N1 C6 C7 100.39(15) yes
C5 C6 C9 112.33(18) yes
N1 C6 C9 115.05(15) yes
C7 C6 C9 109.87(18) yes
C6 C7 C8 106.49(16) yes
C6 C7 H71 111.0 no
C8 C7 H71 111.6 no
C6 C7 H72 107.6 no
C8 C7 H72 111.1 no
H71 C7 H72 109.1 no
C7 C8 C2 104.54(17) yes
C7 C8 H81 111.5 no
C2 C8 H81 111.6 no
C7 C8 H82 111.6 no
C2 C8 H82 109.6 no
H81 C8 H82 108.0 no
C6 C9 H91 111.2 no
C6 C9 H93 109.0 no
H91 C9 H93 110.2 no
C6 C9 H92 107.1 no
H91 C9 H92 110.4 no
H93 C9 H92 108.9 no
N1 C10 O11 124.72(17) yes
N1 C10 C12 118.28(15) yes
O11 C10 C12 116.78(15) yes
C10 C12 N13 105.29(14) yes
C10 C12 C14 113.19(15) yes
N13 C12 C14 107.01(13) yes
C10 C12 H121 113.4 no
N13 C12 H121 107.8 no
C14 C12 H121 109.8 no
C12 N13 H132 109.4 no
C12 N13 H133 110.9 no
H132 N13 H133 111.3 no
C12 N13 H131 108.9 no
H132 N13 H131 107.7 no
H133 N13 H131 108.6 no
C12 C14 C15 114.9(5) yes
C12 C14 H141 108.6 no
C15 C14 H141 109.0 no
C12 C14 H142 106.3 no
C15 C14 H142 109.8 no
H141 C14 H142 108.1 no
C12 C14 C115 110.9(9) yes
C12 C14 H143 109.5 no
C115 C14 H143 109.6 no
C12 C14 H144 107.7 no
C115 C14 H144 110.4 no
H143 C14 H144 108.6 no
C14 C15 C16 120.28(6) yes
C14 C15 C20 120.29(6) yes
C16 C15 C20 119.43(6) yes
C15 C16 C17 120.28(7) yes
C15 C16 H161 121.0 no
C17 C16 H161 118.7 no
C16 C17 C18 120.00(7) yes
C16 C17 H171 120.4 no
C18 C17 H171 119.6 no
C17 C18 C19 119.94(7) yes
C17 C18 H181 120.3 no
C19 C18 H181 119.8 no
C18 C19 C20 120.03(7) yes
C18 C19 H191 120.7 no
C20 C19 H191 119.2 no
C19 C20 C15 120.27(7) yes
C19 C20 H201 120.2 no
C15 C20 H201 119.5 no
C14 C115 C116 120.29(6) yes
C14 C115 C120 120.30(6) yes
C116 C115 C120 119.41(6) yes
C115 C116 C117 120.28(7) yes
C115 C116 H1161 120.2 no
C117 C116 H1161 119.5 no
C116 C117 C118 120.03(7) yes
C116 C117 H1171 120.0 no
C118 C117 H1171 120.0 no
C117 C118 C119 119.94(7) yes
C117 C118 H1181 120.4 no
C119 C118 H1181 119.6 no
C118 C119 C120 120.03(7) yes
C118 C119 H1191 119.6 no
C120 C119 H1191 120.4 no
C119 C120 C115 120.27(7) yes
C119 C120 H1201 120.5 no
C115 C120 H1201 119.2 no
O22 C21 O23 127.57(19) yes
O22 C21 C24 128.1(2) yes
O23 C21 C24 104.4(2) yes
O22 C21 O23 127.57(19) yes
O22 C21 C124 114.07(18) yes
O23 C21 C124 118.36(17) yes
C21 C24 F25 112.01(6) yes
C21 C24 F26 112.07(6) yes
F25 C24 F26 106.79(6) yes
C21 C24 F27 112.01(6) yes
F25 C24 F27 106.80(6) yes
F26 C24 F27 106.79(6) yes
C21 C124 F125 112.04(5) yes
C21 C124 F126 112.11(5) yes
F125 C124 F126 106.72(6) yes
C21 C124 F127 111.94(5) yes
F125 C124 F127 106.86(6) yes
F126 C124 F127 106.81(6) yes

loop_
_geom_bond_atom_site_label_1
_geom_bond_atom_site_label_2
_geom_bond_distance
_geom_bond_publ_flag
N1 C2 1.476(2) yes
N1 C6 1.494(2) yes
N1 C10 1.340(2) yes
C2 C3 1.532(3) yes
C2 C8 1.529(3) yes
C2 H21 0.990 no
C3 C4 1.531(4) yes
C3 H31 0.965 no
C3 H32 0.976 no
C4 C5 1.529(3) yes
C4 H41 0.978 no
C4 H42 0.975 no
C5 C6 1.536(3) yes
C5 H51 0.983 no
C5 H52 0.976 no
C6 C7 1.540(3) yes
C6 C9 1.514(3) yes
C7 C8 1.535(3) yes
C7 H71 0.989 no
C7 H72 0.980 no
C8 H81 0.976 no
C8 H82 0.941 no
C9 H91 0.963 no
C9 H93 0.967 no
C9 H92 0.979 no
C10 O11 1.228(2) yes
C10 C12 1.543(2) yes
C12 N13 1.496(2) yes
C12 C14 1.533(2) yes
C12 H121 0.978 no
N13 H132 0.893 no
N13 H133 0.881 no
N13 H131 0.884 no
C14 C15 1.505(4) yes
C14 H141 0.963 no
C14 H142 0.989 no
C14 C115 1.523(6) yes
C14 H143 0.965 no
C14 H144 0.976 no
C15 C16 1.389(4) yes
C15 C20 1.385(4) yes
C16 C17 1.389(4) yes
C16 H161 0.939 no
C17 C18 1.381(4) yes
C17 H171 0.941 no
C18 C19 1.386(4) yes
C18 H181 0.951 no
C19 C20 1.388(4) yes
C19 H191 0.934 no
C20 H201 0.934 no
C115 C116 1.385(6) yes
C115 C120 1.386(5) yes
C116 C117 1.394(6) yes
C116 H1161 0.928 no
C117 C118 1.383(5) yes
C117 H1171 0.933 no
C118 C119 1.382(6) yes
C118 H1181 0.935 no
C119 C120 1.394(6) yes
C119 H1191 0.925 no
C120 H1201 0.931 no
C21 O22 1.218(2) yes
C21 O23 1.238(2) yes
C21 C24 1.544(4) yes
C21 O22 1.218(2) yes
C21 O23 1.238(2) yes
C21 C124 1.524(2) yes
C24 F25 1.340(6) yes
C24 F26 1.348(5) yes
C24 F27 1.336(5) yes
C124 F125 1.325(3) yes
C124 F126 1.335(3) yes
C124 F127 1.312(3) yes

loop_
_geom_hbond_atom_site_label_D
_geom_hbond_atom_site_label_H
_geom_hbond_atom_site_label_A
_geom_hbond_site_symmetry_A
_geom_hbond_angle_DHA
_geom_hbond_distance_DH
_geom_hbond_distance_HA
_geom_hbond_distance_DA
_geom_hbond_publ_flag
N13 H132 O22 3_466 169 0.89 1.91 2.790(10) yes
N13 H133 O23 3_566 160 0.88 1.95 2.790(10) yes
N13 H131 C21 . 163 0.88 2.51 3.361(10) yes
N13 H131 O22 . 137 0.88 2.52 3.220(10) yes
N13 H131 O23 . 160 0.88 2.00 2.847(10) yes
